data_2103054
loop_
_publ_author_name
'Wardell, Solange M. S. V.'
'de Souza, Marcus V. N.'
'Vasconcelos, Thatyana R. A.'
'Ferreira, Marcelle de L.'
'Wardell, James L.'
'Low, John N.'
'Glidewell, Christopher'

_publ_section_title
;
 Patterns of hydrogen bonding in mono- and di-substituted
 <i>N</i>-arylpyrazinecarboxamides
;
_journal_coeditor_code BM5049
_journal_issue 1
_journal_name_full 'Acta Crystallographica Section B'
_journal_page_first 84
_journal_page_last 100
_journal_paper_doi 10.1107/S0108768107051804
_journal_volume 64
_journal_year 2008
_chemical_formula_moiety 'C12 H11 N3 O'
_chemical_formula_sum 'C12 H11 N3 O'
_chemical_formula_weight 213.24
_chemical_name_systematic
;
N-(3-methylphenyl)pyrazinecarboxamide
;
_space_group_IT_number 14
_symmetry_cell_setting monoclinic
_symmetry_space_group_name_Hall '-P 2yn'
_symmetry_space_group_name_H-M 'P 1 21/n 1'
_atom_sites_solution_hydrogens geom
_atom_sites_solution_primary direct
_atom_sites_solution_secondary difmap
_cell_angle_alpha 90.00
_cell_angle_beta 90.1970(19)
_cell_angle_gamma 90.00
_cell_formula_units_Z 8
_cell_length_a 10.2736(4)
_cell_length_b 10.8639(4)
_cell_length_c 18.5040(5)
_cell_measurement_reflns_used 4681
_cell_measurement_temperature 120(2)
_cell_measurement_theta_max 27.50
_cell_measurement_theta_min 2.94
_cell_volume 2065.24(12)
_computing_cell_refinement 'DENZO (Otwinowski & Minor, 1997) & COLLECT'
_computing_data_collection 'COLLECT (Hooft, 1999)'
_computing_data_reduction 'DENZO & COLLECT'
_computing_molecular_graphics 'PLATON (Spek, 2003)'
_computing_publication_material 'SHELXL-97 & PRPKAPPA (Ferguson, 1999)'
_computing_structure_refinement 'OSCAIL and SHELXL-97 (Sheldrick, 1997)'
_computing_structure_solution 'OSCAIL (McArdle, 2003) & SHELXS-97 (Sheldrick, 1997)'
_diffrn_ambient_temperature 120(2)
_diffrn_detector_area_resol_mean 9.091
_diffrn_measured_fraction_theta_full 0.996
_diffrn_measured_fraction_theta_max 0.985
_diffrn_measurement_device_type 'Bruker-Nonius KappaCCD'
_diffrn_measurement_method '\f & \w scans'
_diffrn_radiation_monochromator graphite
_diffrn_radiation_source 'Bruker-Nonius FR591 rotating anode'
_diffrn_radiation_type 'Mo K\a'
_diffrn_radiation_wavelength 0.71073
_diffrn_reflns_av_R_equivalents 0.0511
_diffrn_reflns_av_sigmaI/netI 0.0459
_diffrn_reflns_limit_h_max 13
_diffrn_reflns_limit_h_min -13
_diffrn_reflns_limit_k_max 13
_diffrn_reflns_limit_k_min -14
_diffrn_reflns_limit_l_max 23
_diffrn_reflns_limit_l_min -24
_diffrn_reflns_number 17301
_diffrn_reflns_theta_full 25.50
_diffrn_reflns_theta_max 27.50
_diffrn_reflns_theta_min 2.94
_diffrn_standards_decay_% 0
_diffrn_standards_number 0
_exptl_absorpt_coefficient_mu 0.091
_exptl_absorpt_correction_T_max 0.995
_exptl_absorpt_correction_T_min 0.979
_exptl_absorpt_correction_type multi-scan
_exptl_absorpt_process_details 'SADABS 2.10 (Sheldrick, 2003)'
_exptl_crystal_colour colourless
_exptl_crystal_density_diffrn 1.372
_exptl_crystal_density_method 'not measured'
_exptl_crystal_description lath
_exptl_crystal_F_000 896
_exptl_crystal_size_max 0.28
_exptl_crystal_size_mid 0.10
_exptl_crystal_size_min 0.06
_refine_diff_density_max 0.258
_refine_diff_density_min -0.328
_refine_ls_extinction_method none
_refine_ls_goodness_of_fit_ref 1.055
_refine_ls_hydrogen_treatment constr
_refine_ls_matrix_type full
_refine_ls_number_parameters 291
_refine_ls_number_reflns 4681
_refine_ls_number_restraints 0
_refine_ls_restrained_S_all 1.055
_refine_ls_R_factor_all 0.0712
_refine_ls_R_factor_gt 0.0490
_refine_ls_shift/su_max 0.004
_refine_ls_shift/su_mean 0.000
_refine_ls_structure_factor_coef Fsqd
_refine_ls_weighting_details 'w=1/[\s^2^(Fo^2^)+(0.0516P)^2^+1.1453P] where P=(Fo^2^+2Fc^2^)/3'
_refine_ls_weighting_scheme calc
_refine_ls_wR_factor_gt 0.1199
_refine_ls_wR_factor_ref 0.1316
_reflns_number_gt 3543
_reflns_number_total 4681
_reflns_threshold_expression I>2\s(I)
_cod_data_source_file bm5049.cif
_cod_data_source_block III
_cod_depositor_comments
;
The following automatic conversions were performed:
'_exptl_absorpt_correction_type' value 'Multi-scan' changed to
'multi-scan' according to
'/home/saulius/struct/CIF-dictionaries/cif_core.dic' dictionary named
'cif_core.dic' version 2.4.1 from 2010-06-29.

Automatic conversion script
Id: cif_fix_enum 1527 2010-12-29 10:47:43Z saulius 

The following automatic conversions were performed:

'_exptl_absorpt_correction_type' value 'Multi-scan' changed to
'multi-scan' according to
/home/saulius/struct/CIF-dictionaries/cif_core.dic dictionary named
'cif_core.dic' version 2.4.1 from 2010-06-29.

Automatic conversion script
Id: cif_fix_values 1715 2011-07-08 13:25:40Z adriana 
;
_cod_original_sg_symbol_H-M 'P 21/n'
_cod_database_code 2103054

loop_
_symmetry_equiv_pos_as_xyz
'x, y, z'
'-x+1/2, y+1/2, -z+1/2'
'-x, -y, -z'
'x+1/2, -y+1/2, z+1/2'

loop_
_atom_site_type_symbol
_atom_site_label
_atom_site_fract_x
_atom_site_fract_y
_atom_site_fract_z
_atom_site_U_iso_or_equiv
_atom_site_adp_type
_atom_site_calc_flag
_atom_site_refinement_flags
_atom_site_occupancy
N N11 0.68630(14) 0.03517(13) 0.44889(8) 0.0237(3) Uani d . 1
C C12 0.60803(16) 0.13411(15) 0.44756(9) 0.0200(4) Uani d . 1
C C13 0.63989(17) 0.24174(16) 0.48358(9) 0.0231(4) Uani d . 1
N N14 0.75039(15) 0.25435(14) 0.52130(8) 0.0259(3) Uani d . 1
C C15 0.82793(18) 0.15576(17) 0.52247(10) 0.0260(4) Uani d . 1
C C16 0.79558(17) 0.04764(17) 0.48726(10) 0.0259(4) Uani d . 1
C C17 0.48322(17) 0.12929(15) 0.40513(9) 0.0217(4) Uani d . 1
O O17 0.41583(13) 0.22192(11) 0.39933(7) 0.0314(3) Uani d . 1
N N117 0.45557(14) 0.01806(13) 0.37594(7) 0.0209(3) Uani d . 1
C C111 0.34420(16) -0.01176(15) 0.33402(9) 0.0201(4) Uani d . 1
C C112 0.22540(17) 0.04723(16) 0.34415(9) 0.0221(4) Uani d . 1
C C113 0.11700(17) 0.01228(16) 0.30384(10) 0.0245(4) Uani d . 1
C C131 -0.01220(18) 0.0739(2) 0.31739(11) 0.0353(5) Uani d . 1
C C114 0.13012(18) -0.08102(16) 0.25261(10) 0.0254(4) Uani d . 1
C C115 0.24800(18) -0.13969(16) 0.24276(10) 0.0254(4) Uani d . 1
C C116 0.35547(17) -0.10611(16) 0.28359(9) 0.0227(4) Uani d . 1
N N21 0.65064(14) 0.53499(13) 0.45772(8) 0.0225(3) Uani d . 1
C C22 0.72346(16) 0.63636(15) 0.46236(9) 0.0210(4) Uani d . 1
C C23 0.69669(17) 0.74038(16) 0.42131(10) 0.0258(4) Uani d . 1
N N24 0.59396(15) 0.74692(14) 0.37704(8) 0.0282(4) Uani d . 1
C C25 0.52033(18) 0.64533(17) 0.37308(10) 0.0259(4) Uani d . 1
C C26 0.54946(17) 0.53986(16) 0.41202(9) 0.0240(4) Uani d . 1
C C27 0.83558(16) 0.64020(16) 0.51486(9) 0.0216(4) Uani d . 1
O O27 0.89671(12) 0.73659(11) 0.52285(7) 0.0279(3) Uani d . 1
N N217 0.85835(14) 0.53389(13) 0.55062(7) 0.0217(3) Uani d . 1
C C211 0.95313(17) 0.51124(16) 0.60467(9) 0.0215(4) Uani d . 1
C C212 1.05332(16) 0.59302(16) 0.62107(9) 0.0222(4) Uani d . 1
C C213 1.14199(16) 0.56709(16) 0.67612(9) 0.0231(4) Uani d . 1
C C231 1.24590(18) 0.65918(18) 0.69581(10) 0.0288(4) Uani d . 1
C C214 1.13155(17) 0.45661(17) 0.71340(10) 0.0259(4) Uani d . 1
C C215 1.03274(18) 0.37433(17) 0.69662(10) 0.0285(4) Uani d . 1
C C216 0.94310(17) 0.40089(16) 0.64321(10) 0.0253(4) Uani d . 1
H H13 0.5811 0.3091 0.4814 0.028 Uiso calc R 1
H H15 0.9079 0.1600 0.5483 0.031 Uiso calc R 1
H H16 0.8535 -0.0203 0.4905 0.031 Uiso calc R 1
H H117 0.5162 -0.0386 0.3807 0.025 Uiso d R 1
H H112 0.2183 0.1115 0.3787 0.027 Uiso calc R 1
H H13A -0.0804 0.0112 0.3213 0.053 Uiso calc R 1
H H13B -0.0326 0.1295 0.2772 0.053 Uiso calc R 1
H H13C -0.0076 0.1211 0.3625 0.053 Uiso calc R 1
H H114 0.0571 -0.1045 0.2241 0.031 Uiso calc R 1
H H115 0.2554 -0.2034 0.2078 0.030 Uiso calc R 1
H H116 0.4363 -0.1472 0.2772 0.027 Uiso calc R 1
H H23 0.7534 0.8092 0.4248 0.031 Uiso calc R 1
H H25 0.4457 0.6456 0.3426 0.031 Uiso calc R 1
H H26 0.4962 0.4691 0.4061 0.029 Uiso calc R 1
H H217 0.8087 0.4712 0.5384 0.026 Uiso d R 1
H H212 1.0613 0.6674 0.5944 0.027 Uiso calc R 1
H H43A 1.2431 0.6753 0.7479 0.043 Uiso calc R 1
H H43B 1.2307 0.7361 0.6694 0.043 Uiso calc R 1
H H43C 1.3315 0.6261 0.6830 0.043 Uiso calc R 1
H H214 1.1923 0.4373 0.7505 0.031 Uiso calc R 1
H H215 1.0267 0.2988 0.7222 0.034 Uiso calc R 1
H H216 0.8749 0.3446 0.6326 0.030 Uiso calc R 1

loop_
_atom_site_aniso_label
_atom_site_aniso_U_11
_atom_site_aniso_U_22
_atom_site_aniso_U_33
_atom_site_aniso_U_12
_atom_site_aniso_U_13
_atom_site_aniso_U_23
N11 0.0241(7) 0.0211(7) 0.0258(8) 0.0011(6) -0.0035(6) -0.0006(6)
C12 0.0227(8) 0.0181(8) 0.0192(8) -0.0017(7) -0.0001(7) 0.0022(7)
C13 0.0259(9) 0.0183(8) 0.0250(9) -0.0009(7) -0.0027(7) 0.0006(7)
N14 0.0280(8) 0.0225(8) 0.0271(8) -0.0032(6) -0.0053(6) -0.0006(6)
C15 0.0233(9) 0.0283(10) 0.0264(9) -0.0031(7) -0.0041(7) 0.0012(8)
C16 0.0243(9) 0.0256(9) 0.0279(9) 0.0030(7) -0.0026(7) 0.0009(8)
C17 0.0248(9) 0.0182(8) 0.0222(9) -0.0005(7) -0.0018(7) 0.0017(7)
O17 0.0322(7) 0.0200(6) 0.0419(8) 0.0036(5) -0.0116(6) -0.0027(6)
N117 0.0210(7) 0.0185(7) 0.0231(7) 0.0003(6) -0.0054(6) -0.0015(6)
C111 0.0219(8) 0.0185(8) 0.0198(8) -0.0024(7) -0.0018(7) 0.0034(7)
C112 0.0238(9) 0.0204(8) 0.0221(8) -0.0005(7) -0.0006(7) -0.0001(7)
C113 0.0219(9) 0.0254(9) 0.0261(9) 0.0005(7) -0.0014(7) 0.0056(7)
C131 0.0245(10) 0.0413(12) 0.0400(11) 0.0039(9) -0.0027(8) -0.0042(9)
C114 0.0245(9) 0.0237(9) 0.0280(9) -0.0050(7) -0.0068(7) 0.0019(8)
C115 0.0306(9) 0.0193(9) 0.0262(9) -0.0021(7) -0.0046(7) -0.0019(7)
C116 0.0243(9) 0.0194(8) 0.0244(9) -0.0004(7) -0.0019(7) 0.0022(7)
N21 0.0235(7) 0.0221(8) 0.0218(7) -0.0006(6) -0.0021(6) -0.0019(6)
C22 0.0217(8) 0.0192(8) 0.0222(8) 0.0010(7) 0.0002(7) -0.0043(7)
C23 0.0263(9) 0.0200(9) 0.0311(10) -0.0008(7) -0.0050(8) -0.0016(8)
N24 0.0290(8) 0.0247(8) 0.0308(9) 0.0026(6) -0.0066(7) 0.0022(7)
C25 0.0254(9) 0.0275(10) 0.0246(9) 0.0010(7) -0.0048(7) -0.0017(8)
C26 0.0247(9) 0.0227(9) 0.0245(9) -0.0019(7) -0.0006(7) -0.0028(7)
C27 0.0230(9) 0.0196(8) 0.0223(9) 0.0017(7) -0.0006(7) -0.0017(7)
O27 0.0290(7) 0.0206(6) 0.0342(7) -0.0022(5) -0.0067(6) 0.0002(5)
N217 0.0231(7) 0.0184(7) 0.0234(7) -0.0016(6) -0.0056(6) -0.0017(6)
C211 0.0232(8) 0.0212(8) 0.0201(8) 0.0017(7) -0.0017(7) -0.0036(7)
C212 0.0229(8) 0.0218(9) 0.0220(9) 0.0018(7) 0.0006(7) -0.0010(7)
C213 0.0199(8) 0.0255(9) 0.0239(9) 0.0018(7) 0.0001(7) -0.0055(7)
C231 0.0236(9) 0.0305(10) 0.0322(10) -0.0014(8) -0.0035(8) -0.0029(8)
C214 0.0244(9) 0.0275(9) 0.0258(9) 0.0049(7) -0.0066(7) -0.0005(8)
C215 0.0325(10) 0.0235(9) 0.0294(10) 0.0018(8) -0.0063(8) 0.0029(8)
C216 0.0262(9) 0.0214(9) 0.0284(9) -0.0024(7) -0.0037(7) -0.0027(7)

loop_
_atom_type_symbol
_atom_type_description
_atom_type_scat_dispersion_real
_atom_type_scat_dispersion_imag
_atom_type_scat_source
C C 0.0033 0.0016 'International Tables Vol C Tables 4.2.6.8 and 6.1.1.4'
H H 0.0000 0.0000 'International Tables Vol C Tables 4.2.6.8 and 6.1.1.4'
N N 0.0061 0.0033 'International Tables Vol C Tables 4.2.6.8 and 6.1.1.4'
O O 0.0106 0.0060 'International Tables Vol C Tables 4.2.6.8 and 6.1.1.4'

loop_
_geom_angle_atom_site_label_1
_geom_angle_atom_site_label_2
_geom_angle_atom_site_label_3
_geom_angle
_geom_angle_publ_flag
C16 N11 C12 115.57(15) no
N11 C12 C13 121.79(16) no
N11 C12 C17 119.46(15) no
C13 C12 C17 118.75(15) no
N14 C13 C12 122.44(16) no
N14 C13 H13 118.8 no
C12 C13 H13 118.8 no
C15 N14 C13 115.57(15) no
N14 C15 C16 122.10(17) no
N14 C15 H15 119.0 no
C16 C15 H15 119.0 no
N11 C16 C15 122.53(17) no
N11 C16 H16 118.7 no
C15 C16 H16 118.7 no
O17 C17 N117 125.47(16) no
O17 C17 C12 119.86(15) no
N117 C17 C12 114.67(14) no
C17 N117 C111 126.18(15) no
C17 N117 H117 115.9 no
C111 N117 H117 117.7 no
C116 C111 C112 120.30(16) no
C116 C111 N117 117.81(15) no
C112 C111 N117 121.84(15) no
C113 C112 C111 120.19(16) no
C113 C112 H112 119.9 no
C111 C112 H112 119.9 no
C112 C113 C114 118.93(16) no
C112 C113 C131 119.53(16) no
C114 C113 C131 121.52(17) no
C113 C131 H13A 109.5 no
C113 C131 H13B 109.5 no
H13A C131 H13B 109.5 no
C113 C131 H13C 109.5 no
H13A C131 H13C 109.5 no
H13B C131 H13C 109.5 no
C115 C114 C113 120.79(17) no
C115 C114 H114 119.6 no
C113 C114 H114 119.6 no
C114 C115 C116 120.29(17) no
C114 C115 H115 119.9 no
C116 C115 H115 119.9 no
C115 C116 C111 119.47(16) no
C115 C116 H116 120.3 no
C111 C116 H116 120.3 no
C22 N21 C26 116.24(15) no
N21 C22 C23 121.78(16) no
N21 C22 C27 119.49(15) no
C23 C22 C27 118.70(15) no
N24 C23 C22 122.24(16) no
N24 C23 H23 118.9 no
C22 C23 H23 118.9 no
C23 N24 C25 115.75(16) no
N24 C25 C26 122.13(17) no
N24 C25 H25 118.9 no
C26 C25 H25 118.9 no
N21 C26 C25 121.80(16) no
N21 C26 H26 119.1 no
C25 C26 H26 119.1 no
O27 C27 N217 125.56(16) no
O27 C27 C22 119.39(15) no
N217 C27 C22 115.05(15) no
C27 N217 C211 127.76(15) no
C27 N217 H217 115.9 no
C211 N217 H217 116.3 no
C212 C211 C216 119.44(16) no
C212 C211 N217 123.33(16) no
C216 C211 N217 117.24(15) no
C211 C212 C213 120.75(16) no
C211 C212 H212 119.6 no
C213 C212 H212 119.6 no
C214 C213 C212 119.12(16) no
C214 C213 C231 120.64(16) no
C212 C213 C231 120.23(16) no
C213 C231 H43A 109.5 no
C213 C231 H43B 109.5 no
H43A C231 H43B 109.5 no
C213 C231 H43C 109.5 no
H43A C231 H43C 109.5 no
H43B C231 H43C 109.5 no
C215 C214 C213 120.23(17) no
C215 C214 H214 119.9 no
C213 C214 H214 119.9 no
C216 C215 C214 120.80(17) no
C216 C215 H215 119.6 no
C214 C215 H215 119.6 no
C215 C216 C211 119.64(17) no
C215 C216 H216 120.2 no
C211 C216 H216 120.2 no

loop_
_geom_bond_atom_site_label_1
_geom_bond_atom_site_label_2
_geom_bond_distance
_geom_bond_publ_flag
N11 C16 1.333(2) no
N11 C12 1.343(2) no
C12 C13 1.385(2) no
C12 C17 1.502(2) no
C13 N14 1.338(2) no
C13 H13 0.95 no
N14 C15 1.335(2) no
C15 C16 1.383(3) no
C15 H15 0.95 no
C16 H16 0.95 no
C17 O17 1.226(2) no
C17 N117 1.353(2) no
N117 C111 1.418(2) no
N117 H117 0.8801 no
C111 C116 1.391(2) no
C111 C112 1.392(2) no
C112 C113 1.391(2) no
C112 H112 0.95 no
C113 C114 1.395(3) no
C113 C131 1.509(2) no
C131 H13A 0.98 no
C131 H13B 0.98 no
C131 H13C 0.98 no
C114 C115 1.381(3) no
C114 H114 0.95 no
C115 C116 1.385(2) no
C115 H115 0.95 no
C116 H116 0.95 no
N21 C22 1.334(2) no
N21 C26 1.339(2) no
C22 C23 1.389(2) no
C22 C27 1.505(2) no
C23 N24 1.336(2) no
C23 H23 0.95 no
N24 C25 1.340(2) no
C25 C26 1.386(2) no
C25 H25 0.95 no
C26 H26 0.95 no
C27 O27 1.230(2) no
C27 N217 1.351(2) no
N217 C211 1.415(2) no
N217 H217 0.8801 no
C211 C212 1.392(2) no
C211 C216 1.399(2) no
C212 C213 1.393(2) no
C212 H212 0.95 no
C213 C214 1.389(3) no
C213 C231 1.507(2) no
C231 H43A 0.98 no
C231 H43B 0.98 no
C231 H43C 0.98 no
C214 C215 1.387(3) no
C214 H214 0.95 no
C215 C216 1.379(3) no
C215 H215 0.95 no
C216 H216 0.95 no

loop_
_geom_hbond_atom_site_label_D
_geom_hbond_atom_site_label_H
_geom_hbond_atom_site_label_A
_geom_hbond_site_symmetry_A
_geom_hbond_distance_DH
_geom_hbond_distance_HA
_geom_hbond_distance_DA
_geom_hbond_angle_DHA
_geom_hbond_publ_flag
N117 H117 N11 . 0.88 2.30 2.730(2) 110 no
N217 H217 N21 . 0.88 2.31 2.736(2) 110 no
N117 H117 N24 1_545 0.88 2.46 3.271(2) 153 no
N217 H217 N14 . 0.88 2.45 3.278(2) 157 no
C23 H23 N11 1_565 0.95 2.59 3.245(2) 126 no
C216 H216 N14 . 0.95 2.61 3.393(2) 140 no

loop_
_geom_torsion_atom_site_label_1
_geom_torsion_atom_site_label_2
_geom_torsion_atom_site_label_3
_geom_torsion_atom_site_label_4
_geom_torsion
_geom_torsion_publ_flag
C16 N11 C12 C13 0.3(2) no
C16 N11 C12 C17 179.41(15) no
N11 C12 C13 N14 0.5(3) no
C17 C12 C13 N14 -178.61(15) no
C12 C13 N14 C15 -0.5(2) no
C13 N14 C15 C16 -0.3(2) no
C12 N11 C16 C15 -1.1(2) no
N14 C15 C16 N11 1.2(3) no
N11 C12 C17 O17 -174.75(16) no
C13 C12 C17 O17 4.4(2) no
N11 C12 C17 N117 5.2(2) no
C13 C12 C17 N117 -175.58(15) no
O17 C17 N117 C111 -0.4(3) no
C12 C17 N117 C111 179.60(14) no
C17 N117 C111 C116 152.32(16) no
C17 N117 C111 C112 -30.1(2) no
C116 C111 C112 C113 0.0(2) no
N117 C111 C112 C113 -177.59(15) no
C111 C112 C113 C114 -1.0(3) no
C111 C112 C113 C131 177.77(16) no
C112 C113 C114 C115 1.2(3) no
C131 C113 C114 C115 -177.57(17) no
C113 C114 C115 C116 -0.3(3) no
C114 C115 C116 C111 -0.8(3) no
C112 C111 C116 C115 1.0(2) no
N117 C111 C116 C115 178.59(15) no
C26 N21 C22 C23 -0.8(2) no
C26 N21 C22 C27 177.40(14) no
N21 C22 C23 N24 2.7(3) no
C27 C22 C23 N24 -175.59(16) no
C22 C23 N24 C25 -1.9(3) no
C23 N24 C25 C26 -0.5(3) no
C22 N21 C26 C25 -1.5(2) no
N24 C25 C26 N21 2.3(3) no
N21 C22 C27 O27 -174.76(15) no
C23 C22 C27 O27 3.5(2) no
N21 C22 C27 N217 4.2(2) no
C23 C22 C27 N217 -177.53(15) no
O27 C27 N217 C211 1.3(3) no
C22 C27 N217 C211 -177.52(15) no
C27 N217 C211 C212 -10.9(3) no
C27 N217 C211 C216 168.62(16) no
C216 C211 C212 C213 -1.1(2) no
N217 C211 C212 C213 178.40(15) no
C211 C212 C213 C214 1.8(2) no
C211 C212 C213 C231 -176.94(16) no
C212 C213 C214 C215 -1.0(3) no
C231 C213 C214 C215 177.69(16) no
C213 C214 C215 C216 -0.4(3) no
C214 C215 C216 C211 1.0(3) no
C212 C211 C216 C215 -0.3(3) no
N217 C211 C216 C215 -179.83(16) no

loop_
_cod_related_entry_id
_cod_related_entry_database
_cod_related_entry_code
1 ChemSpider 649740
